data_7014470
loop_
_publ_author_name
'Roy, Amit Saha'
'Biswas, Manas Kumar'
'Weyherm\"uller, Thomas'
'Ghosh, Prasanta'

_publ_section_title
;
 Unsymmetrical diimine complexes of iron(II) and manganese(II):
 synthesis, structure and photoluminescence of an isomer.
;
_journal_issue 1
_journal_name_full 'Dalton transactions (Cambridge, England : 2003)'
_journal_page_first 146
_journal_page_last 155
_journal_paper_doi 10.1039/c0dt00883d
_journal_volume 40
_journal_year 2011
_chemical_formula_moiety 'C24 H18 Cl2 Fe N6 O4, 0.5(H2 O)'
_chemical_formula_sum 'C24 H19 Cl2 Fe N6 O4.5'
_chemical_formula_weight 590.20
_chemical_name_systematic
;
?
;
_space_group_IT_number 14
_symmetry_cell_setting monoclinic
_symmetry_space_group_name_Hall '-P 2ybc'
_symmetry_space_group_name_H-M 'P 1 21/c 1'
_atom_sites_solution_hydrogens geom
_atom_sites_solution_primary direct
_atom_sites_solution_secondary difmap
_audit_creation_method SHELXL-97
_cell_angle_alpha 90.00
_cell_angle_beta 113.043(4)
_cell_angle_gamma 90.00
_cell_formula_units_Z 4
_cell_length_a 12.5743(9)
_cell_length_b 14.0029(6)
_cell_length_c 15.1688(10)
_cell_measurement_reflns_used 38108
_cell_measurement_temperature 100(2)
_cell_measurement_theta_max 30.03
_cell_measurement_theta_min 2.91
_cell_volume 2457.8(3)
_computing_cell_refinement 'Nonius Collect Software'
_computing_data_collection 'Nonius Collect Software'
_computing_data_reduction 'Nonius Collect Software'
_computing_structure_refinement 'SHELXL-97 (Sheldrick, 1997)'
_computing_structure_solution 'SHELXS-97 (Sheldrick, 1990)'
_diffrn_ambient_temperature 100(2)
_diffrn_measured_fraction_theta_full 0.995
_diffrn_measured_fraction_theta_max 0.995
_diffrn_measurement_device_type 'Bruker-Nonius Kappa-CCD'
_diffrn_measurement_method '265 images at 1.0 deg. stewise rotation in omega and phi, 240 sec./frame'
_diffrn_radiation_monochromator graphite
_diffrn_radiation_source 'rotating anode, 50 kV, 70 mA'
_diffrn_radiation_type MoK\a
_diffrn_radiation_wavelength 0.71073
_diffrn_reflns_av_R_equivalents 0.0403
_diffrn_reflns_av_sigmaI/netI 0.0551
_diffrn_reflns_limit_h_max 14
_diffrn_reflns_limit_h_min -8
_diffrn_reflns_limit_k_max 16
_diffrn_reflns_limit_k_min -11
_diffrn_reflns_limit_l_max 17
_diffrn_reflns_limit_l_min -18
_diffrn_reflns_number 12052
_diffrn_reflns_theta_full 25.00
_diffrn_reflns_theta_max 25.00
_diffrn_reflns_theta_min 2.91
_exptl_absorpt_coefficient_mu 0.878
_exptl_absorpt_correction_T_max 0.9826
_exptl_absorpt_correction_T_min 0.9451
_exptl_absorpt_correction_type multi-scan
_exptl_absorpt_process_details 'SADABS 2006/1, Bruker AXS (2006)'
_exptl_crystal_colour green
_exptl_crystal_density_diffrn 1.595
_exptl_crystal_density_method 'not measured'
_exptl_crystal_description 'transparent parallelepiped'
_exptl_crystal_F_000 1204
_exptl_crystal_size_max 0.06
_exptl_crystal_size_mid 0.04
_exptl_crystal_size_min 0.02
_refine_diff_density_max 0.438
_refine_diff_density_min -0.338
_refine_diff_density_rms 0.067
_refine_ls_extinction_method none
_refine_ls_goodness_of_fit_ref 1.037
_refine_ls_hydrogen_treatment constr
_refine_ls_matrix_type full
_refine_ls_number_parameters 343
_refine_ls_number_reflns 4308
_refine_ls_number_restraints 0
_refine_ls_restrained_S_all 1.037
_refine_ls_R_factor_all 0.0658
_refine_ls_R_factor_gt 0.0389
_refine_ls_shift/su_max 0.001
_refine_ls_shift/su_mean 0.000
_refine_ls_structure_factor_coef Fsqd
_refine_ls_weighting_details 'calc w=1/[\s^2^(Fo^2^)+(0.0238P)^2^+2.3953P] where P=(Fo^2^+2Fc^2^)/3'
_refine_ls_weighting_scheme calc
_refine_ls_wR_factor_gt 0.0736
_refine_ls_wR_factor_ref 0.0834
_reflns_number_gt 3217
_reflns_number_total 4308
_reflns_threshold_expression >2sigma(I)
_cod_data_source_file C0DT00883D.TXT
_cod_data_source_block CCDC668788
_cod_depositor_comments
;
The following automatic conversions were performed:
'_symmetry_cell_setting' value 'Monoclinic' changed to 'monoclinic'
according to '/home/saulius/struct/CIF-dictionaries/cif_core.dic'
dictionary named 'cif_core.dic' version 2.4.1 from 2010-06-29.

Automatic conversion script
Id: cif_fix_enum 1555 2011-01-17 13:19:09Z saulius 
;
_cod_original_sg_symbol_H-M P2(1)/c
_cod_original_formula_sum 'C24 H19 Cl2 Fe N6 O4.50'
_cod_database_code 7014470

loop_
_symmetry_equiv_pos_as_xyz
'x, y, z'
'-x, y+1/2, -z+1/2'
'-x, -y, -z'
'x, -y-1/2, z-1/2'

loop_
_atom_site_label
_atom_site_type_symbol
_atom_site_fract_x
_atom_site_fract_y
_atom_site_fract_z
_atom_site_U_iso_or_equiv
_atom_site_adp_type
_atom_site_occupancy
_atom_site_symmetry_multiplicity
_atom_site_calc_flag
_atom_site_refinement_flags
_atom_site_disorder_assembly
_atom_site_disorder_group
Fe1 Fe 0.78496(4) 0.33210(3) 0.64751(3) 0.01882(12) Uani 1 1 d . . .
N1 N 0.9684(2) 0.32322(15) 0.74298(15) 0.0180(5) Uani 1 1 d . . .
C2 C 1.0504(3) 0.3886(2) 0.7520(2) 0.0235(7) Uani 1 1 d . . .
H2 H 1.0286 0.4456 0.7154 0.028 Uiso 1 1 calc R . .
C3 C 1.1651(3) 0.3765(2) 0.8122(2) 0.0267(7) Uani 1 1 d . . .
H3 H 1.2201 0.4249 0.8172 0.032 Uiso 1 1 calc R . .
C4 C 1.1988(3) 0.2942(2) 0.8647(2) 0.0268(7) Uani 1 1 d . . .
H4 H 1.2772 0.2850 0.9067 0.032 Uiso 1 1 calc R . .
C5 C 1.1170(3) 0.2246(2) 0.8556(2) 0.0256(7) Uani 1 1 d . . .
H5 H 1.1385 0.1661 0.8897 0.031 Uiso 1 1 calc R . .
C6 C 1.0026(3) 0.24214(19) 0.79545(19) 0.0195(7) Uani 1 1 d . . .
C7 C 0.9109(3) 0.1740(2) 0.7868(2) 0.0211(7) Uani 1 1 d . . .
H7 H 0.9291 0.1164 0.8227 0.025 Uiso 1 1 calc R . .
N8 N 0.8060(2) 0.19166(15) 0.73101(17) 0.0197(6) Uani 1 1 d . . .
C9 C 0.7180(3) 0.12728(19) 0.7311(2) 0.0205(7) Uani 1 1 d . . .
C10 C 0.7244(3) 0.0756(2) 0.8122(2) 0.0230(7) Uani 1 1 d . . .
H10 H 0.7900 0.0823 0.8707 0.028 Uiso 1 1 calc R . .
C11 C 0.6352(3) 0.0147(2) 0.8075(2) 0.0260(7) Uani 1 1 d . . .
H11 H 0.6407 -0.0204 0.8627 0.031 Uiso 1 1 calc R . .
C12 C 0.5382(3) 0.0044(2) 0.7231(2) 0.0261(7) Uani 1 1 d . . .
H12 H 0.4773 -0.0377 0.7193 0.031 Uiso 1 1 calc R . .
C13 C 0.5332(3) 0.0574(2) 0.6446(2) 0.0227(7) Uani 1 1 d . . .
C14 C 0.6205(3) 0.11900(19) 0.6466(2) 0.0216(7) Uani 1 1 d . . .
H14 H 0.6137 0.1548 0.5915 0.026 Uiso 1 1 calc R . .
N15 N 0.4310(2) 0.04838(18) 0.55405(18) 0.0265(6) Uani 1 1 d . . .
O16 O 0.35372(19) -0.00725(15) 0.55063(16) 0.0344(6) Uani 1 1 d . . .
O17 O 0.42843(18) 0.09653(15) 0.48495(15) 0.0291(5) Uani 1 1 d . . .
N21 N 0.6200(2) 0.31959(16) 0.52455(16) 0.0213(6) Uani 1 1 d . . .
C22 C 0.5247(3) 0.3692(2) 0.5134(2) 0.0272(8) Uani 1 1 d . . .
H22 H 0.5211 0.4013 0.5674 0.033 Uiso 1 1 calc R . .
C23 C 0.4306(3) 0.3757(2) 0.4259(2) 0.0311(8) Uani 1 1 d . . .
H23 H 0.3649 0.4128 0.4201 0.037 Uiso 1 1 calc R . .
C24 C 0.4344(3) 0.3276(2) 0.3481(2) 0.0303(8) Uani 1 1 d . . .
H24 H 0.3712 0.3312 0.2877 0.036 Uiso 1 1 calc R . .
C25 C 0.5311(3) 0.2740(2) 0.3584(2) 0.0270(8) Uani 1 1 d . . .
H25 H 0.5346 0.2387 0.3062 0.032 Uiso 1 1 calc R . .
C26 C 0.6228(3) 0.27307(19) 0.44707(19) 0.0200(7) Uani 1 1 d . . .
C27 C 0.7315(3) 0.22377(19) 0.4629(2) 0.0214(7) Uani 1 1 d . . .
H27 H 0.7378 0.1827 0.4153 0.026 Uiso 1 1 calc R . .
N28 N 0.8179(2) 0.23732(16) 0.54242(16) 0.0202(6) Uani 1 1 d . . .
C29 C 0.9251(3) 0.18892(19) 0.56059(19) 0.0202(7) Uani 1 1 d . . .
C30 C 0.9345(3) 0.0910(2) 0.5813(2) 0.0245(7) Uani 1 1 d . . .
H30 H 0.8684 0.0552 0.5769 0.029 Uiso 1 1 calc R . .
C31 C 1.0417(3) 0.0467(2) 0.6083(2) 0.0260(7) Uani 1 1 d . . .
H31 H 1.0485 -0.0194 0.6233 0.031 Uiso 1 1 calc R . .
C32 C 1.1384(3) 0.0975(2) 0.6138(2) 0.0242(7) Uani 1 1 d . . .
H32 H 1.2116 0.0673 0.6321 0.029 Uiso 1 1 calc R . .
C33 C 1.1251(3) 0.1936(2) 0.5916(2) 0.0226(7) Uani 1 1 d . . .
C34 C 1.0210(3) 0.2413(2) 0.56619(19) 0.0213(7) Uani 1 1 d . . .
H34 H 1.0155 0.3078 0.5530 0.026 Uiso 1 1 calc R . .
N35 N 1.2271(2) 0.24936(19) 0.59698(17) 0.0270(6) Uani 1 1 d . . .
O36 O 1.3188(2) 0.20671(16) 0.61359(16) 0.0366(6) Uani 1 1 d . . .
O37 O 1.2159(2) 0.33563(16) 0.58452(18) 0.0435(6) Uani 1 1 d . . .
Cl40 Cl 0.81927(8) 0.47560(5) 0.57130(6) 0.0341(2) Uani 1 1 d . . .
Cl50 Cl 0.70453(7) 0.39995(5) 0.74873(5) 0.02356(18) Uani 1 1 d . . .
O40 O 1.0182(6) 0.5419(5) 0.5288(5) 0.083(2) Uani 0.50 1 d P . .

loop_
_atom_site_aniso_label
_atom_site_aniso_U_11
_atom_site_aniso_U_22
_atom_site_aniso_U_33
_atom_site_aniso_U_23
_atom_site_aniso_U_13
_atom_site_aniso_U_12
Fe1 0.0191(3) 0.0186(2) 0.0185(2) -0.00108(17) 0.00708(18) 0.00314(19)
N1 0.0206(15) 0.0180(12) 0.0163(12) -0.0007(10) 0.0081(11) 0.0014(11)
C2 0.027(2) 0.0199(16) 0.0252(16) -0.0016(12) 0.0127(15) -0.0023(14)
C3 0.023(2) 0.0310(18) 0.0280(17) -0.0066(13) 0.0120(15) -0.0091(15)
C4 0.0185(19) 0.0289(17) 0.0300(17) -0.0053(13) 0.0061(15) 0.0004(14)
C5 0.027(2) 0.0237(16) 0.0230(16) 0.0018(13) 0.0063(15) 0.0072(14)
C6 0.0257(18) 0.0161(15) 0.0179(14) -0.0020(11) 0.0097(13) 0.0001(13)
C7 0.029(2) 0.0163(15) 0.0204(15) 0.0003(12) 0.0119(14) 0.0008(14)
N8 0.0205(16) 0.0165(13) 0.0249(13) -0.0036(10) 0.0119(12) -0.0018(11)
C9 0.0220(18) 0.0159(15) 0.0284(16) -0.0041(12) 0.0148(14) 0.0012(13)
C10 0.0228(18) 0.0229(16) 0.0239(16) -0.0010(12) 0.0098(14) 0.0024(14)
C11 0.034(2) 0.0223(16) 0.0284(17) 0.0041(13) 0.0193(16) 0.0032(15)
C12 0.0242(19) 0.0224(16) 0.0365(18) -0.0009(13) 0.0173(16) -0.0022(14)
C13 0.0183(18) 0.0217(16) 0.0278(16) -0.0032(12) 0.0088(14) 0.0003(13)
C14 0.0230(19) 0.0212(16) 0.0242(16) 0.0006(12) 0.0131(14) 0.0029(14)
N15 0.0238(17) 0.0267(14) 0.0323(15) -0.0045(12) 0.0145(13) -0.0008(12)
O16 0.0254(14) 0.0368(13) 0.0417(14) -0.0055(10) 0.0138(11) -0.0117(11)
O17 0.0243(14) 0.0327(12) 0.0282(12) 0.0027(10) 0.0080(10) 0.0008(10)
N21 0.0197(15) 0.0179(12) 0.0247(13) 0.0011(10) 0.0070(11) 0.0037(11)
C22 0.024(2) 0.0222(16) 0.0335(18) -0.0014(13) 0.0097(16) 0.0008(14)
C23 0.021(2) 0.0248(17) 0.042(2) 0.0053(15) 0.0064(16) 0.0047(14)
C24 0.0214(19) 0.0364(18) 0.0250(17) 0.0094(14) 0.0002(14) -0.0063(16)
C25 0.029(2) 0.0271(17) 0.0227(16) 0.0002(13) 0.0082(15) -0.0090(15)
C26 0.0235(18) 0.0160(15) 0.0199(15) 0.0019(11) 0.0077(13) -0.0042(13)
C27 0.031(2) 0.0155(15) 0.0206(15) 0.0015(12) 0.0129(15) -0.0003(14)
N28 0.0231(16) 0.0187(13) 0.0209(13) 0.0006(10) 0.0108(12) 0.0024(11)
C29 0.0258(19) 0.0209(16) 0.0161(14) -0.0020(11) 0.0105(13) 0.0040(13)
C30 0.027(2) 0.0227(16) 0.0272(17) -0.0027(13) 0.0143(15) -0.0030(14)
C31 0.034(2) 0.0184(16) 0.0310(17) 0.0014(13) 0.0180(16) 0.0027(14)
C32 0.0253(19) 0.0259(16) 0.0251(16) 0.0016(13) 0.0140(14) 0.0046(14)
C33 0.0266(19) 0.0265(17) 0.0177(15) -0.0019(12) 0.0120(14) -0.0020(14)
C34 0.028(2) 0.0173(15) 0.0192(15) -0.0003(11) 0.0100(14) -0.0022(14)
N35 0.0264(17) 0.0328(17) 0.0224(13) 0.0003(11) 0.0103(12) -0.0068(13)
O36 0.0234(14) 0.0457(14) 0.0423(14) 0.0007(11) 0.0145(12) -0.0010(12)
O37 0.0417(16) 0.0272(14) 0.0590(16) 0.0047(11) 0.0170(13) -0.0087(11)
Cl40 0.0445(6) 0.0258(4) 0.0329(4) 0.0108(3) 0.0161(4) 0.0042(4)
Cl50 0.0244(4) 0.0254(4) 0.0238(4) -0.0014(3) 0.0126(3) 0.0029(3)
O40 0.079(5) 0.094(5) 0.073(4) -0.023(4) 0.026(4) -0.011(4)

loop_
_atom_type_symbol
_atom_type_description
_atom_type_scat_dispersion_real
_atom_type_scat_dispersion_imag
_atom_type_scat_source
C C 0.0033 0.0016 'International Tables Vol C Tables 4.2.6.8 and 6.1.1.4'
H H 0.0000 0.0000 'International Tables Vol C Tables 4.2.6.8 and 6.1.1.4'
N N 0.0061 0.0033 'International Tables Vol C Tables 4.2.6.8 and 6.1.1.4'
Cl Cl 0.1484 0.1585 'International Tables Vol C Tables 4.2.6.8 and 6.1.1.4'
Fe Fe 0.3463 0.8444 'International Tables Vol C Tables 4.2.6.8 and 6.1.1.4'
O O 0.0106 0.0060 'International Tables Vol C Tables 4.2.6.8 and 6.1.1.4'

loop_
_geom_angle_atom_site_label_1
_geom_angle_atom_site_label_2
_geom_angle_atom_site_label_3
_geom_angle
_geom_angle_site_symmetry_1
_geom_angle_site_symmetry_3
_geom_angle_publ_flag
N21 Fe1 N1 163.54(9) . . ?
N21 Fe1 N28 73.90(9) . . ?
N1 Fe1 N28 89.81(9) . . ?
N21 Fe1 N8 105.54(9) . . ?
N1 Fe1 N8 73.92(9) . . ?
N28 Fe1 N8 82.60(8) . . ?
N21 Fe1 Cl50 94.75(7) . . ?
N1 Fe1 Cl50 101.65(6) . . ?
N28 Fe1 Cl50 162.92(7) . . ?
N8 Fe1 Cl50 88.40(6) . . ?
N21 Fe1 Cl40 86.93(7) . . ?
N1 Fe1 Cl40 91.39(6) . . ?
N28 Fe1 Cl40 91.98(6) . . ?
N8 Fe1 Cl40 164.29(7) . . ?
Cl50 Fe1 Cl40 100.27(3) . . ?
C2 N1 C6 117.1(2) . . ?
C2 N1 Fe1 126.48(19) . . ?
C6 N1 Fe1 116.41(19) . . ?
N1 C2 C3 123.0(3) . . ?
C4 C3 C2 119.5(3) . . ?
C3 C4 C5 119.0(3) . . ?
C4 C5 C6 118.6(3) . . ?
N1 C6 C5 122.8(3) . . ?
N1 C6 C7 115.8(3) . . ?
C5 C6 C7 121.3(3) . . ?
N8 C7 C6 120.3(3) . . ?
C7 N8 C9 118.4(2) . . ?
C7 N8 Fe1 113.31(19) . . ?
C9 N8 Fe1 128.22(19) . . ?
C14 C9 C10 119.5(3) . . ?
C14 C9 N8 117.2(3) . . ?
C10 C9 N8 123.3(3) . . ?
C11 C10 C9 120.3(3) . . ?
C12 C11 C10 120.8(3) . . ?
C13 C12 C11 117.7(3) . . ?
C12 C13 C14 123.1(3) . . ?
C12 C13 N15 119.1(3) . . ?
C14 C13 N15 117.8(3) . . ?
C13 C14 C9 118.5(3) . . ?
O16 N15 O17 123.5(3) . . ?
O16 N15 C13 118.6(3) . . ?
O17 N15 C13 117.9(3) . . ?
C22 N21 C26 117.8(3) . . ?
C22 N21 Fe1 124.7(2) . . ?
C26 N21 Fe1 116.13(19) . . ?
N21 C22 C23 122.6(3) . . ?
C24 C23 C22 118.9(3) . . ?
C23 C24 C25 119.4(3) . . ?
C24 C25 C26 118.4(3) . . ?
N21 C26 C25 122.9(3) . . ?
N21 C26 C27 115.0(2) . . ?
C25 C26 C27 122.1(3) . . ?
N28 C27 C26 118.5(3) . . ?
C27 N28 C29 119.8(2) . . ?
C27 N28 Fe1 115.7(2) . . ?
C29 N28 Fe1 124.46(17) . . ?
C34 C29 C30 120.6(3) . . ?
C34 C29 N28 119.4(2) . . ?
C30 C29 N28 119.7(3) . . ?
C31 C30 C29 119.3(3) . . ?
C32 C31 C30 121.1(3) . . ?
C33 C32 C31 117.8(3) . . ?
C32 C33 C34 123.4(3) . . ?
C32 C33 N35 118.8(3) . . ?
C34 C33 N35 117.8(3) . . ?
C33 C34 C29 117.9(3) . . ?
O37 N35 O36 123.5(3) . . ?
O37 N35 C33 118.0(3) . . ?
O36 N35 C33 118.5(3) . . ?

loop_
_geom_bond_atom_site_label_1
_geom_bond_atom_site_label_2
_geom_bond_distance
_geom_bond_site_symmetry_2
_geom_bond_publ_flag
Fe1 N21 2.187(2) . ?
Fe1 N1 2.195(2) . ?
Fe1 N28 2.234(2) . ?
Fe1 N8 2.298(2) . ?
Fe1 Cl50 2.3449(8) . ?
Fe1 Cl40 2.4394(8) . ?
N1 C2 1.345(4) . ?
N1 C6 1.356(3) . ?
C2 C3 1.383(4) . ?
C3 C4 1.370(4) . ?
C4 C5 1.385(4) . ?
C5 C6 1.391(4) . ?
C6 C7 1.462(4) . ?
C7 N8 1.281(4) . ?
N8 C9 1.428(4) . ?
C9 C14 1.389(4) . ?
C9 C10 1.403(4) . ?
C10 C11 1.388(4) . ?
C11 C12 1.388(4) . ?
C12 C13 1.383(4) . ?
C13 C14 1.387(4) . ?
C13 N15 1.474(4) . ?
N15 O16 1.231(3) . ?
N15 O17 1.236(3) . ?
N21 C22 1.337(4) . ?
N21 C26 1.356(4) . ?
C22 C23 1.393(4) . ?
C23 C24 1.377(5) . ?
C24 C25 1.385(5) . ?
C25 C26 1.387(4) . ?
C26 C27 1.465(4) . ?
C27 N28 1.283(4) . ?
N28 C29 1.435(4) . ?
C29 C34 1.386(4) . ?
C29 C30 1.401(4) . ?
C30 C31 1.391(4) . ?
C31 C32 1.383(4) . ?
C32 C33 1.381(4) . ?
C33 C34 1.383(4) . ?
C33 N35 1.477(4) . ?
N35 O37 1.222(3) . ?
N35 O36 1.233(3) . ?
O40 O40 1.427(12) 3_766 ?
